data_1544255
loop_
_publ_author_name
'Mague, Joel T.'
'Akkurt, Mehmet'
'Mohamed, Shaaban K.'
'Al-badrany, Khalid A.'
'Ahmed, Ehab A.'

_publ_section_title
;
 Methyl 2-phenylquinoline-4-carboxylate
;
_journal_coeditor_code TK4021
_journal_issue 10
_journal_name_full IUCrData
_journal_page_first x161500
_journal_paper_doi 10.1107/S2414314616015005
_journal_volume 1
_journal_year 2016
_chemical_formula_iupac 'C17 H13 N O2'
_chemical_formula_moiety 'C17 H13 N O2'
_chemical_formula_sum 'C17 H13 N O2'
_chemical_formula_weight 263.28
_chemical_name_systematic
;
Methyl 2-phenylquinoline-4-carboxylate
;
_space_group_crystal_system monoclinic
_space_group_IT_number 14
_space_group_name_Hall '-P 2yn'
_space_group_name_H-M_alt 'P 1 21/n 1'
_symmetry_space_group_name_Hall '-P 2yn'
_symmetry_space_group_name_H-M 'P 1 21/n 1'
_atom_sites_solution_hydrogens difmap
_atom_sites_solution_primary direct
_atom_sites_solution_secondary difmap
_audit_creation_method SHELXL-2014/7
_cell_angle_alpha 90
_cell_angle_beta 90.525(3)
_cell_angle_gamma 90
_cell_formula_units_Z 8
_cell_length_a 11.5383(7)
_cell_length_b 7.9873(5)
_cell_length_c 28.3149(19)
_cell_measurement_reflns_used 9981
_cell_measurement_temperature 150(2)
_cell_measurement_theta_max 72.3669
_cell_measurement_theta_min 4.1243
_cell_volume 2609.4(3)
_computing_cell_refinement
;
<i>SAINT</i> (Bruker, 2016)
;
_computing_data_collection
;
<i>APEX3</i> (Bruker, 2016)
;
_computing_data_reduction
;
<i>SAINT</i> (Bruker, 2016)
;
_computing_molecular_graphics
;
<i>DIAMOND</i> (Brandenburg & Putz, 2012)
;
_computing_publication_material
;
<i>SHELXTL</i> (Sheldrick, 2008)
;
_computing_structure_refinement
;
<i>SHELXL2014</i> (Sheldrick, 2015<i>b</i>)
;
_computing_structure_solution
;
<i>SHELXT</i> (Sheldrick, 2015<i>a</i>)
;
_diffrn_ambient_temperature 150(2)
_diffrn_detector_area_resol_mean 10.4167
_diffrn_measured_fraction_theta_full 0.994
_diffrn_measured_fraction_theta_max 0.993
_diffrn_measurement_device_type 'Bruker D8 VENTURE PHOTON 100 CMOS'
_diffrn_measurement_method '\w scans'
_diffrn_radiation_monochromator mirror
_diffrn_radiation_type CuK\a
_diffrn_radiation_wavelength 1.54178
_diffrn_reflns_av_R_equivalents 0.0432
_diffrn_reflns_limit_h_max 14
_diffrn_reflns_limit_h_min -12
_diffrn_reflns_limit_k_max 9
_diffrn_reflns_limit_k_min -9
_diffrn_reflns_limit_l_max 34
_diffrn_reflns_limit_l_min -32
_diffrn_reflns_number 19441
_diffrn_reflns_theta_full 72.300
_diffrn_reflns_theta_max 72.360
_diffrn_reflns_theta_min 3.121
_exptl_absorpt_coefficient_mu 0.711
_exptl_absorpt_correction_T_max 0.99
_exptl_absorpt_correction_T_min 0.90
_exptl_absorpt_correction_type multi-scan
_exptl_absorpt_process_details
;
(<i>SADABS</i>; Bruker, 2016)
;
_exptl_crystal_colour pale-yellow
_exptl_crystal_density_diffrn 1.340
_exptl_crystal_density_method 'not measured'
_exptl_crystal_description plate
_exptl_crystal_F_000 1104
_exptl_crystal_size_max 0.230
_exptl_crystal_size_mid 0.180
_exptl_crystal_size_min 0.020
_refine_diff_density_max 0.280
_refine_diff_density_min -0.179
_refine_ls_extinction_coef 0.00105(15)
_refine_ls_extinction_expression Fc^*^=kFc[1+0.001xFc^2^\l^3^/sin(2\q)]^-1/4^
_refine_ls_extinction_method
;
<i>SHELXL2014</i> (Sheldrick, 2015<i>b</i>)
;
_refine_ls_goodness_of_fit_ref 1.042
_refine_ls_hydrogen_treatment refall
_refine_ls_matrix_type full
_refine_ls_number_parameters 466
_refine_ls_number_reflns 5118
_refine_ls_number_restraints 0
_refine_ls_restrained_S_all 1.042
_refine_ls_R_factor_all 0.0548
_refine_ls_R_factor_gt 0.0431
_refine_ls_shift/su_max 0.001
_refine_ls_shift/su_mean 0.000
_refine_ls_structure_factor_coef Fsqd
_refine_ls_weighting_details 'w=1/[\s^2^(Fo^2^)+(0.0550P)^2^+0.6267P] where P=(Fo^2^+2Fc^2^)/3'
_refine_ls_weighting_scheme calc
_refine_ls_wR_factor_gt 0.1050
_refine_ls_wR_factor_ref 0.1136
_reflns_number_gt 4152
_reflns_number_total 5118
_reflns_threshold_expression 'I > 2\s(I)'
_cod_data_source_file tk4021sup1.cif
_cod_data_source_block I
_cod_database_code 1544255
_shelx_space_group_comment
;
The symmetry employed for this shelxl refinement is uniquely defined
by the following loop, which should always be used as a source of
symmetry information in preference to the above space-group names.
They are only intended as comments.
;
_shelx_estimated_absorpt_t_min 0.854
_shelx_estimated_absorpt_t_max 0.986

loop_
_space_group_symop_operation_xyz
'x, y, z'
'-x+1/2, y+1/2, -z+1/2'
'-x, -y, -z'
'x-1/2, -y-1/2, z-1/2'

loop_
_atom_site_type_symbol
_atom_site_label
_atom_site_fract_x
_atom_site_fract_y
_atom_site_fract_z
_atom_site_U_iso_or_equiv
_atom_site_adp_type
_atom_site_calc_flag
_atom_site_occupancy
O O1 0.01888(10) 0.89113(17) 0.60650(4) 0.0478(3) Uani d 1
O O2 0.12589(9) 0.75224(14) 0.65997(4) 0.0379(3) Uani d 1
H H2 0.4531(18) 1.185(2) 0.5026(7) 0.051(5) Uiso d 1
N N1 0.44689(11) 1.04777(16) 0.58249(4) 0.0332(3) Uani d 1
C C1 0.35355(13) 1.06996(18) 0.55306(5) 0.0314(3) Uani d 1
C C2 0.37379(14) 1.1544(2) 0.50991(5) 0.0360(3) Uani d 1
C C3 0.28477(15) 1.1895(2) 0.47961(6) 0.0403(4) Uani d 1
H H3 0.3011(16) 1.253(2) 0.4509(7) 0.047(5) Uiso d 1
C C4 0.17146(15) 1.1382(2) 0.49094(6) 0.0414(4) Uani d 1
H H4 0.1074(17) 1.166(2) 0.4676(7) 0.050(5) Uiso d 1
C C5 0.14937(14) 1.0531(2) 0.53144(6) 0.0373(4) Uani d 1
H H5 0.0658(17) 1.015(2) 0.5386(7) 0.049(5) Uiso d 1
C C6 0.23973(13) 1.01572(17) 0.56423(5) 0.0299(3) Uani d 1
C C7 0.22671(12) 0.92727(18) 0.60774(5) 0.0300(3) Uani d 1
C C8 0.32219(13) 0.90581(18) 0.63663(5) 0.0309(3) Uani d 1
H H8 0.3147(12) 0.8488(18) 0.6653(5) 0.016(3) Uiso d 1
C C9 0.43156(12) 0.97042(18) 0.62335(5) 0.0302(3) Uani d 1
C C10 0.11265(13) 0.85839(19) 0.62339(5) 0.0333(3) Uani d 1
C C11 0.02004(16) 0.6797(2) 0.67742(7) 0.0460(4) Uani d 1
H H11A -0.0240(18) 0.625(3) 0.6503(8) 0.057(6) Uiso d 1
H H11B 0.0484(19) 0.587(3) 0.7019(8) 0.061(6) Uiso d 1
H H11C -0.0297(18) 0.768(3) 0.6918(7) 0.061(6) Uiso d 1
C C12 0.53541(12) 0.95654(19) 0.65488(5) 0.0321(3) Uani d 1
C C13 0.52674(14) 0.9197(2) 0.70269(6) 0.0398(4) Uani d 1
H H13 0.4511(17) 0.901(2) 0.7169(7) 0.046(5) Uiso d 1
C C14 0.62524(15) 0.9116(3) 0.73115(6) 0.0471(4) Uani d 1
H H14 0.6190(17) 0.885(3) 0.7639(7) 0.055(6) Uiso d 1
C C15 0.73415(14) 0.9400(3) 0.71248(6) 0.0461(4) Uani d 1
H H15 0.8035(18) 0.937(3) 0.7324(7) 0.057(6) Uiso d 1
C C16 0.74342(14) 0.9749(3) 0.66476(6) 0.0457(4) Uani d 1
H H16 0.8198(18) 0.993(2) 0.6509(7) 0.051(5) Uiso d 1
C C17 0.64574(14) 0.9836(2) 0.63621(6) 0.0386(4) Uani d 1
H H17 0.6507(16) 1.007(2) 0.6023(7) 0.046(5) Uiso d 1
O O3 0.51904(11) 0.42341(18) 0.71200(4) 0.0516(3) Uani d 1
O O4 0.58364(10) 0.47874(18) 0.63946(4) 0.0487(3) Uani d 1
N N2 0.16967(11) 0.41399(15) 0.59871(4) 0.0322(3) Uani d 1
C C18 0.18457(13) 0.33694(18) 0.64132(5) 0.0327(3) Uani d 1
C C19 0.08718(15) 0.2508(2) 0.65977(6) 0.0394(4) Uani d 1
H H19 0.0144(17) 0.250(2) 0.6412(7) 0.047(5) Uiso d 1
C C20 0.09464(17) 0.1690(2) 0.70210(6) 0.0444(4) Uani d 1
H H20 0.0267(18) 0.109(2) 0.7142(7) 0.052(5) Uiso d 1
C C21 0.19865(18) 0.1703(2) 0.72802(6) 0.0464(4) Uani d 1
H H21 0.2068(18) 0.111(3) 0.7576(8) 0.059(6) Uiso d 1
C C22 0.29470(16) 0.2526(2) 0.71136(6) 0.0415(4) Uani d 1
H H22 0.3667(16) 0.248(2) 0.7290(6) 0.042(5) Uiso d 1
C C23 0.29029(14) 0.33797(18) 0.66756(5) 0.0334(3) Uani d 1
C C24 0.38529(14) 0.42421(19) 0.64630(5) 0.0334(3) Uani d 1
C C25 0.36901(14) 0.49811(19) 0.60313(5) 0.0324(3) Uani d 1
H H25 0.4317(15) 0.558(2) 0.5895(6) 0.035(4) Uiso d 1
C C26 0.25979(13) 0.49146(17) 0.57976(5) 0.0302(3) Uani d 1
C C27 0.50072(14) 0.4400(2) 0.67028(5) 0.0373(4) Uani d 1
C C28 0.69816(17) 0.5010(4) 0.65908(8) 0.0582(5) Uani d 1
H H28A 0.7213(19) 0.395(3) 0.6728(8) 0.063(7) Uiso d 1
H H28B 0.6998(19) 0.594(3) 0.6840(8) 0.062(6) Uiso d 1
H H28C 0.746(2) 0.526(3) 0.6318(9) 0.069(7) Uiso d 1
C C29 0.24158(13) 0.57273(18) 0.53317(5) 0.0306(3) Uani d 1
C C30 0.33512(14) 0.6189(2) 0.50488(5) 0.0363(3) Uani d 1
H H30 0.4153(16) 0.594(2) 0.5146(6) 0.039(5) Uiso d 1
C C31 0.31678(15) 0.6928(2) 0.46116(6) 0.0422(4) Uani d 1
H H31 0.3842(17) 0.723(3) 0.4430(7) 0.053(5) Uiso d 1
C C32 0.20487(15) 0.7204(2) 0.44489(6) 0.0426(4) Uani d 1
H H32 0.1895(16) 0.773(2) 0.4136(7) 0.047(5) Uiso d 1
C C33 0.11146(15) 0.6745(2) 0.47229(6) 0.0420(4) Uani d 1
H H33 0.0322(18) 0.699(2) 0.4615(7) 0.054(6) Uiso d 1
C C34 0.12983(14) 0.6026(2) 0.51620(6) 0.0365(3) Uani d 1
H H34 0.0642(17) 0.572(2) 0.5368(7) 0.049(5) Uiso d 1

loop_
_atom_site_aniso_label
_atom_site_aniso_U_11
_atom_site_aniso_U_22
_atom_site_aniso_U_33
_atom_site_aniso_U_12
_atom_site_aniso_U_13
_atom_site_aniso_U_23
O1 0.0299(6) 0.0702(8) 0.0432(6) -0.0049(5) -0.0045(5) 0.0056(6)
O2 0.0313(6) 0.0396(6) 0.0430(6) -0.0057(5) 0.0037(4) 0.0047(5)
N1 0.0301(6) 0.0377(7) 0.0319(6) 0.0007(5) -0.0005(5) 0.0007(5)
C1 0.0325(8) 0.0317(7) 0.0300(7) -0.0002(6) -0.0019(6) -0.0043(6)
C2 0.0362(8) 0.0412(8) 0.0305(8) -0.0042(7) 0.0015(6) 0.0008(6)
C3 0.0499(10) 0.0406(9) 0.0302(8) -0.0049(7) -0.0052(7) 0.0017(7)
C4 0.0419(9) 0.0449(9) 0.0371(8) -0.0039(7) -0.0119(7) -0.0017(7)
C5 0.0347(8) 0.0408(8) 0.0364(8) -0.0036(7) -0.0074(6) -0.0023(7)
C6 0.0322(8) 0.0274(7) 0.0301(7) -0.0008(6) -0.0012(6) -0.0067(6)
C7 0.0286(7) 0.0295(7) 0.0319(7) -0.0014(6) 0.0016(6) -0.0059(6)
C8 0.0302(7) 0.0320(7) 0.0304(7) 0.0011(6) 0.0005(6) -0.0021(6)
C9 0.0272(7) 0.0318(7) 0.0316(7) 0.0025(6) 0.0003(6) -0.0033(6)
C10 0.0306(8) 0.0361(8) 0.0332(8) -0.0028(6) -0.0007(6) -0.0066(6)
C11 0.0368(9) 0.0495(10) 0.0518(10) -0.0098(8) 0.0103(8) 0.0014(9)
C12 0.0264(7) 0.0358(8) 0.0341(8) 0.0024(6) -0.0002(6) -0.0004(6)
C13 0.0264(8) 0.0590(10) 0.0340(8) 0.0013(7) 0.0018(6) 0.0007(7)
C14 0.0339(9) 0.0746(13) 0.0328(8) 0.0065(8) -0.0010(6) 0.0023(8)
C15 0.0291(8) 0.0679(12) 0.0413(9) 0.0033(8) -0.0075(7) 0.0028(8)
C16 0.0264(8) 0.0645(11) 0.0463(9) 0.0012(8) -0.0003(7) 0.0099(8)
C17 0.0300(8) 0.0493(9) 0.0365(8) 0.0018(7) 0.0013(6) 0.0066(7)
O3 0.0511(7) 0.0717(9) 0.0320(6) -0.0030(6) -0.0067(5) -0.0028(6)
O4 0.0350(6) 0.0750(9) 0.0360(6) -0.0056(6) -0.0040(5) -0.0025(6)
N2 0.0334(7) 0.0307(6) 0.0326(6) -0.0019(5) 0.0044(5) -0.0014(5)
C18 0.0394(8) 0.0279(7) 0.0310(7) 0.0006(6) 0.0055(6) -0.0038(6)
C19 0.0428(9) 0.0369(8) 0.0388(8) -0.0040(7) 0.0099(7) -0.0022(7)
C20 0.0555(11) 0.0381(9) 0.0399(9) -0.0059(8) 0.0161(8) -0.0014(7)
C21 0.0691(12) 0.0383(9) 0.0319(8) -0.0009(8) 0.0101(8) 0.0024(7)
C22 0.0550(11) 0.0377(8) 0.0319(8) 0.0011(8) 0.0005(7) -0.0013(7)
C23 0.0429(9) 0.0283(7) 0.0289(7) 0.0005(6) 0.0043(6) -0.0042(6)
C24 0.0382(8) 0.0316(7) 0.0304(7) 0.0013(6) 0.0015(6) -0.0059(6)
C25 0.0325(8) 0.0318(7) 0.0331(8) -0.0011(6) 0.0022(6) -0.0022(6)
C26 0.0322(7) 0.0267(7) 0.0315(7) -0.0006(6) 0.0029(6) -0.0038(6)
C27 0.0391(9) 0.0398(8) 0.0328(8) 0.0010(7) -0.0002(6) -0.0057(6)
C28 0.0368(10) 0.0908(17) 0.0468(11) -0.0066(10) -0.0081(8) -0.0059(11)
C29 0.0321(7) 0.0271(7) 0.0326(7) -0.0025(6) 0.0005(6) -0.0024(6)
C30 0.0314(8) 0.0416(8) 0.0360(8) -0.0020(7) 0.0008(6) 0.0022(7)
C31 0.0408(9) 0.0488(10) 0.0371(8) -0.0065(7) 0.0040(7) 0.0059(7)
C32 0.0448(9) 0.0450(9) 0.0378(8) -0.0060(7) -0.0037(7) 0.0092(7)
C33 0.0373(9) 0.0425(9) 0.0460(9) -0.0033(7) -0.0055(7) 0.0071(7)
C34 0.0320(8) 0.0363(8) 0.0413(8) -0.0039(6) 0.0001(6) 0.0043(7)

loop_
_atom_type_symbol
_atom_type_description
_atom_type_scat_dispersion_real
_atom_type_scat_dispersion_imag
_atom_type_scat_source
C C 0.0181 0.0091 'International Tables Vol C Tables 4.2.6.8 and 6.1.1.4'
H H 0.0000 0.0000 'International Tables Vol C Tables 4.2.6.8 and 6.1.1.4'
N N 0.0311 0.0180 'International Tables Vol C Tables 4.2.6.8 and 6.1.1.4'
O O 0.0492 0.0322 'International Tables Vol C Tables 4.2.6.8 and 6.1.1.4'

loop_
_geom_angle_atom_site_label_1
_geom_angle_atom_site_label_2
_geom_angle_atom_site_label_3
_geom_angle
C10 O2 C11 115.21(13)
C9 N1 C1 118.81(13)
N1 C1 C2 116.88(13)
N1 C1 C6 123.31(13)
C2 C1 C6 119.80(14)
C3 C2 C1 120.80(15)
C3 C2 H2 121.3(12)
C1 C2 H2 117.9(12)
C2 C3 C4 119.52(15)
C2 C3 H3 118.7(11)
C4 C3 H3 121.7(11)
C5 C4 C3 121.25(15)
C5 C4 H4 121.4(11)
C3 C4 H4 117.4(11)
C4 C5 C6 120.93(15)
C4 C5 H5 119.7(11)
C6 C5 H5 119.4(11)
C1 C6 C5 117.67(14)
C1 C6 C7 116.56(13)
C5 C6 C7 125.78(14)
C8 C7 C6 118.94(13)
C8 C7 C10 118.63(13)
C6 C7 C10 122.43(13)
C7 C8 C9 120.43(14)
C7 C8 H8 119.8(9)
C9 C8 H8 119.8(8)
N1 C9 C8 121.86(13)
N1 C9 C12 116.38(13)
C8 C9 C12 121.76(13)
O1 C10 O2 122.42(14)
O1 C10 C7 126.16(15)
O2 C10 C7 111.42(12)
O2 C11 H11A 109.4(12)
O2 C11 H11B 104.2(12)
H11A C11 H11B 110.2(16)
O2 C11 H11C 110.4(12)
H11A C11 H11C 109.0(17)
H11B C11 H11C 113.5(17)
C13 C12 C17 118.32(14)
C13 C12 C9 122.28(13)
C17 C12 C9 119.40(14)
C14 C13 C12 120.61(15)
C14 C13 H13 118.9(11)
C12 C13 H13 120.5(11)
C15 C14 C13 120.73(16)
C15 C14 H14 118.9(12)
C13 C14 H14 120.4(12)
C16 C15 C14 118.91(15)
C16 C15 H15 119.9(12)
C14 C15 H15 121.2(12)
C17 C16 C15 120.71(16)
C17 C16 H16 119.3(12)
C15 C16 H16 120.0(12)
C16 C17 C12 120.71(15)
C16 C17 H17 121.9(11)
C12 C17 H17 117.4(11)
C27 O4 C28 115.87(14)
C26 N2 C18 118.36(13)
N2 C18 C19 116.74(14)
N2 C18 C23 124.05(14)
C19 C18 C23 119.21(14)
C20 C19 C18 120.67(17)
C20 C19 H19 120.8(11)
C18 C19 H19 118.6(11)
C19 C20 C21 120.16(16)
C19 C20 H20 119.6(12)
C21 C20 H20 120.2(12)
C22 C21 C20 120.87(16)
C22 C21 H21 117.3(13)
C20 C21 H21 121.8(13)
C21 C22 C23 120.51(17)
C21 C22 H22 119.7(11)
C23 C22 H22 119.7(11)
C22 C23 C18 118.59(15)
C22 C23 C24 125.34(15)
C18 C23 C24 116.06(14)
C25 C24 C23 118.92(14)
C25 C24 C27 118.93(14)
C23 C24 C27 122.13(14)
C24 C25 C26 120.95(14)
C24 C25 H25 118.7(11)
C26 C25 H25 120.4(10)
N2 C26 C25 121.64(14)
N2 C26 C29 117.28(13)
C25 C26 C29 121.07(13)
O3 C27 O4 123.01(15)
O3 C27 C24 125.70(15)
O4 C27 C24 111.28(13)
O4 C28 H28A 107.2(14)
O4 C28 H28B 111.5(12)
H28A C28 H28B 110.8(18)
O4 C28 H28C 104.1(14)
H28A C28 H28C 110.0(19)
H28B C28 H28C 112.9(19)
C34 C29 C30 118.29(14)
C34 C29 C26 120.33(13)
C30 C29 C26 121.38(14)
C31 C30 C29 120.74(15)
C31 C30 H30 118.3(10)
C29 C30 H30 120.9(10)
C32 C31 C30 119.95(15)
C32 C31 H31 122.3(12)
C30 C31 H31 117.8(12)
C33 C32 C31 120.00(16)
C33 C32 H32 118.6(11)
C31 C32 H32 121.4(11)
C32 C33 C34 120.02(16)
C32 C33 H33 120.0(12)
C34 C33 H33 119.9(12)
C33 C34 C29 120.99(15)
C33 C34 H34 121.3(11)
C29 C34 H34 117.7(11)

loop_
_geom_bond_atom_site_label_1
_geom_bond_atom_site_label_2
_geom_bond_distance
O1 C10 1.2076(19)
O2 C10 1.3461(19)
O2 C11 1.443(2)
N1 C9 1.3249(19)
N1 C1 1.3672(19)
C1 C2 1.417(2)
C1 C6 1.421(2)
C2 C3 1.361(2)
C2 H2 0.97(2)
C3 C4 1.410(2)
C3 H3 0.98(2)
C4 C5 1.359(2)
C4 H4 1.013(19)
C5 C6 1.421(2)
C5 H5 1.03(2)
C6 C7 1.429(2)
C7 C8 1.377(2)
C7 C10 1.497(2)
C8 C9 1.417(2)
C8 H8 0.936(14)
C9 C12 1.4918(19)
C11 H11A 1.01(2)
C11 H11B 1.06(2)
C11 H11C 1.00(2)
C12 C13 1.390(2)
C12 C17 1.400(2)
C13 C14 1.389(2)
C13 H13 0.98(2)
C14 C15 1.386(3)
C14 H14 0.95(2)
C15 C16 1.385(3)
C15 H15 0.98(2)
C16 C17 1.383(2)
C16 H16 0.98(2)
C17 H17 0.98(2)
O3 C27 1.206(2)
O4 C27 1.337(2)
O4 C28 1.440(2)
N2 C26 1.3274(19)
N2 C18 1.3639(19)
C18 C19 1.421(2)
C18 C23 1.422(2)
C19 C20 1.367(2)
C19 H19 0.986(19)
C20 C21 1.401(3)
C20 H20 0.98(2)
C21 C22 1.375(3)
C21 H21 0.97(2)
C22 C23 1.416(2)
C22 H22 0.966(19)
C23 C24 1.432(2)
C24 C25 1.369(2)
C24 C27 1.495(2)
C25 C26 1.419(2)
C25 H25 0.953(18)
C26 C29 1.484(2)
C28 H28A 0.97(2)
C28 H28B 1.03(2)
C28 H28C 0.97(2)
C29 C34 1.393(2)
C29 C30 1.399(2)
C30 C31 1.386(2)
C30 H30 0.984(18)
C31 C32 1.385(2)
C31 H31 0.97(2)
C32 C33 1.384(2)
C32 H32 1.00(2)
C33 C34 1.384(2)
C33 H33 0.98(2)
C34 H34 0.99(2)

loop_
_geom_torsion_atom_site_label_1
_geom_torsion_atom_site_label_2
_geom_torsion_atom_site_label_3
_geom_torsion_atom_site_label_4
_geom_torsion
C9 N1 C1 C2 179.55(13)
C9 N1 C1 C6 0.7(2)
N1 C1 C2 C3 -176.61(15)
C6 C1 C2 C3 2.3(2)
C1 C2 C3 C4 -1.3(3)
C2 C3 C4 C5 -0.5(3)
C3 C4 C5 C6 1.2(3)
N1 C1 C6 C5 177.27(14)
C2 C1 C6 C5 -1.5(2)
N1 C1 C6 C7 -2.9(2)
C2 C1 C6 C7 178.26(13)
C4 C5 C6 C1 -0.2(2)
C4 C5 C6 C7 -179.93(15)
C1 C6 C7 C8 2.5(2)
C5 C6 C7 C8 -177.74(14)
C1 C6 C7 C10 -178.17(13)
C5 C6 C7 C10 1.6(2)
C6 C7 C8 C9 0.0(2)
C10 C7 C8 C9 -179.41(13)
C1 N1 C9 C8 2.0(2)
C1 N1 C9 C12 -177.40(13)
C7 C8 C9 N1 -2.3(2)
C7 C8 C9 C12 177.00(13)
C11 O2 C10 O1 0.3(2)
C11 O2 C10 C7 179.97(13)
C8 C7 C10 O1 166.36(15)
C6 C7 C10 O1 -13.0(2)
C8 C7 C10 O2 -13.33(19)
C6 C7 C10 O2 167.33(13)
N1 C9 C12 C13 162.76(15)
C8 C9 C12 C13 -16.6(2)
N1 C9 C12 C17 -16.3(2)
C8 C9 C12 C17 164.28(15)
C17 C12 C13 C14 0.6(3)
C9 C12 C13 C14 -178.52(16)
C12 C13 C14 C15 0.0(3)
C13 C14 C15 C16 -0.7(3)
C14 C15 C16 C17 0.9(3)
C15 C16 C17 C12 -0.3(3)
C13 C12 C17 C16 -0.4(3)
C9 C12 C17 C16 178.69(16)
C26 N2 C18 C19 -178.05(13)
C26 N2 C18 C23 1.8(2)
N2 C18 C19 C20 179.50(15)
C23 C18 C19 C20 -0.3(2)
C18 C19 C20 C21 0.5(3)
C19 C20 C21 C22 -0.4(3)
C20 C21 C22 C23 0.1(3)
C21 C22 C23 C18 0.1(2)
C21 C22 C23 C24 -178.48(15)
N2 C18 C23 C22 -179.77(14)
C19 C18 C23 C22 0.0(2)
N2 C18 C23 C24 -1.1(2)
C19 C18 C23 C24 178.72(13)
C22 C23 C24 C25 178.47(15)
C18 C23 C24 C25 -0.1(2)
C22 C23 C24 C27 -3.2(2)
C18 C23 C24 C27 178.24(13)
C23 C24 C25 C26 0.6(2)
C27 C24 C25 C26 -177.81(13)
C18 N2 C26 C25 -1.2(2)
C18 N2 C26 C29 179.38(12)
C24 C25 C26 N2 0.1(2)
C24 C25 C26 C29 179.45(13)
C28 O4 C27 O3 -0.3(3)
C28 O4 C27 C24 178.53(16)
C25 C24 C27 O3 158.55(17)
C23 C24 C27 O3 -19.8(3)
C25 C24 C27 O4 -20.3(2)
C23 C24 C27 O4 161.37(14)
N2 C26 C29 C34 15.8(2)
C25 C26 C29 C34 -163.66(14)
N2 C26 C29 C30 -163.24(14)
C25 C26 C29 C30 17.3(2)
C34 C29 C30 C31 0.2(2)
C26 C29 C30 C31 179.19(15)
C29 C30 C31 C32 -0.6(3)
C30 C31 C32 C33 0.1(3)
C31 C32 C33 C34 0.7(3)
C32 C33 C34 C29 -1.1(3)
C30 C29 C34 C33 0.7(2)
C26 C29 C34 C33 -178.36(15)

_cod_database_fobs_code 1544255
